data_7133604
loop_
_publ_author_name
'Evans, Matthew J.'
'Parr, Joseph M.'
'Nguyen, Dat T.'
'Jones, Cameron'

_publ_section_title
;
 An isolable stannaimine and its cycloaddition/metathesis reactions with
 carbon dioxide.
;
_journal_issue 75
_journal_name_full 'Chemical communications (Cambridge, England)'
_journal_page_first 10350
_journal_page_last 10353
_journal_paper_doi 10.1039/d4cc04006f
_journal_volume 60
_journal_year 2024
_chemical_formula_sum 'C66 H102 N4 O4 Si4 Sn2'
_chemical_formula_weight 1365.25
_space_group_crystal_system triclinic
_space_group_IT_number 2
_space_group_name_Hall '-P 1'
_space_group_name_H-M_alt 'P -1'
_atom_sites_solution_hydrogens geom
_atom_sites_solution_primary fmap
_audit_creation_method SHELXL-2018/3
_audit_update_record
;
2024-08-06 deposited with the CCDC.	2024-08-26 downloaded from the CCDC.
;
_cell_angle_alpha 76.540(2)
_cell_angle_beta 65.263(2)
_cell_angle_gamma 87.402(2)
_cell_formula_units_Z 1
_cell_length_a 12.0275(3)
_cell_length_b 12.2587(2)
_cell_length_c 12.5878(3)
_cell_measurement_reflns_used 23289
_cell_measurement_temperature 149.99(10)
_cell_measurement_theta_max 79.9890
_cell_measurement_theta_min 3.7080
_cell_volume 1636.51(7)
_computing_cell_refinement 'CrysAlisPro 1.171.43.95a (Rigaku OD, 2023)'
_computing_data_collection 'CrysAlisPro 1.171.43.95a (Rigaku OD, 2023)'
_computing_data_reduction 'CrysAlisPro 1.171.43.95a (Rigaku OD, 2023)'
_computing_structure_refinement 'SHELXL-2018/3 (Sheldrick, 2018)'
_computing_structure_solution 'SHELXT 2014/4 (Sheldrick, 2014)'
_diffrn_ambient_temperature 150(2)
_diffrn_detector_area_resol_mean 10.0000
_diffrn_measured_fraction_theta_full 0.999
_diffrn_measured_fraction_theta_max 0.973
_diffrn_measurement_device_type 'XtaLAB Synergy, Dualflex, HyPix'
_diffrn_measurement_method 'w\ scans'
_diffrn_radiation_type CuK\a
_diffrn_radiation_wavelength 1.54184
_diffrn_reflns_av_R_equivalents 0.0897
_diffrn_reflns_av_unetI/netI 0.0577
_diffrn_reflns_Laue_measured_fraction_full 0.999
_diffrn_reflns_Laue_measured_fraction_max 0.973
_diffrn_reflns_limit_h_max 13
_diffrn_reflns_limit_h_min -15
_diffrn_reflns_limit_k_max 15
_diffrn_reflns_limit_k_min -15
_diffrn_reflns_limit_l_max 12
_diffrn_reflns_limit_l_min -16
_diffrn_reflns_number 34469
_diffrn_reflns_point_group_measured_fraction_full 0.999
_diffrn_reflns_point_group_measured_fraction_max 0.973
_diffrn_reflns_theta_full 67.684
_diffrn_reflns_theta_max 80.719
_diffrn_reflns_theta_min 3.714
_diffrn_source 'micro-focus sealed X-ray tube'
_exptl_absorpt_coefficient_mu 7.149
_exptl_absorpt_correction_T_max 1.000
_exptl_absorpt_correction_T_min 0.173
_exptl_absorpt_correction_type gaussian
_exptl_absorpt_process_details
;
CrysAlisPro 1.171.43.95a (Rigaku Oxford Diffraction, 2023)
Numerical absorption correction based on gaussian integration over
a multifaceted crystal model
Empirical absorption correction using spherical harmonics,
implemented in SCALE3 ABSPACK scaling algorithm.
;
_exptl_crystal_colour colourless
_exptl_crystal_density_diffrn 1.385
_exptl_crystal_description plate
_exptl_crystal_F_000 714
_exptl_crystal_size_max 0.310
_exptl_crystal_size_mid 0.130
_exptl_crystal_size_min 0.100
_refine_diff_density_max 2.591
_refine_diff_density_min -1.750
_refine_diff_density_rms 0.140
_refine_ls_extinction_method none
_refine_ls_goodness_of_fit_ref 1.024
_refine_ls_hydrogen_treatment constr
_refine_ls_matrix_type full
_refine_ls_number_parameters 365
_refine_ls_number_reflns 6990
_refine_ls_number_restraints 0
_refine_ls_restrained_S_all 1.024
_refine_ls_R_factor_all 0.0470
_refine_ls_R_factor_gt 0.0458
_refine_ls_shift/su_max 0.002
_refine_ls_shift/su_mean 0.000
_refine_ls_structure_factor_coef Fsqd
_refine_ls_weighting_details 'w=1/[\s^2^(Fo^2^)+(0.0921P)^2^] where P=(Fo^2^+2Fc^2^)/3'
_refine_ls_weighting_scheme calc
_refine_ls_wR_factor_gt 0.1176
_refine_ls_wR_factor_ref 0.1192
_reflns_Friedel_coverage 0.000
_reflns_number_gt 6706
_reflns_number_total 6990
_reflns_threshold_expression 'I > 2\s(I)'
_cod_data_source_file d4cc04006f2.cif
_cod_data_source_block cj1691
_cod_depositor_comments 'Adding full bibliography for 7133593--7133605.cif.'
_cod_database_code 7133604
_shelx_shelxl_version_number 2018/3
_shelx_space_group_comment
;
The symmetry employed for this shelxl refinement is uniquely defined
by the following loop, which should always be used as a source of
symmetry information in preference to the above space-group names.
They are only intended as comments.
;
_shelx_estimated_absorpt_t_min 0.215
_shelx_estimated_absorpt_t_max 0.535

loop_
_space_group_symop_operation_xyz
'x, y, z'
'-x, -y, -z'

loop_
_atom_site_label
_atom_site_type_symbol
_atom_site_fract_x
_atom_site_fract_y
_atom_site_fract_z
_atom_site_U_iso_or_equiv
_atom_site_adp_type
_atom_site_occupancy
_atom_site_site_symmetry_order
_atom_site_calc_flag
_atom_site_refinement_flags_posn
_atom_site_refinement_flags_adp
_atom_site_refinement_flags_occupancy
_atom_site_disorder_assembly
_atom_site_disorder_group
Sn1 Sn 0.41192(2) 0.53318(2) 0.10874(2) 0.01626(9) Uani 1 1 d . . . . .
Si1 Si 0.31313(7) 0.75573(6) 0.15770(7) 0.02079(16) Uani 1 1 d . . . . .
Si2 Si 0.13871(6) 0.55697(6) 0.19137(7) 0.01927(16) Uani 1 1 d . . . . .
O1 O 0.23184(17) 0.67252(17) 0.12629(18) 0.0210(4) Uani 1 1 d . . . . .
O2 O 0.54418(17) 0.42679(17) 0.06910(17) 0.0203(4) Uani 1 1 d . . . . .
N1 N 0.4273(2) 0.6693(2) 0.1683(2) 0.0214(5) Uani 1 1 d . . . . .
N2 N 0.23959(19) 0.4599(2) 0.2114(2) 0.0197(4) Uani 1 1 d . . . . .
C1 C 0.5186(3) 0.6869(2) 0.2139(3) 0.0220(5) Uani 1 1 d . . . . .
C2 C 0.5759(3) 0.8079(3) 0.1608(3) 0.0313(6) Uani 1 1 d . . . . .
H2A H 0.510644 0.861438 0.182851 0.038 Uiso 1 1 calc R U . . .
H2B H 0.616161 0.822144 0.071875 0.038 Uiso 1 1 calc R U . . .
C3 C 0.4586(3) 0.6657(3) 0.3519(3) 0.0327(7) Uani 1 1 d . . . . .
H3A H 0.422504 0.587590 0.387197 0.039 Uiso 1 1 calc R U . . .
H3B H 0.391563 0.717102 0.376799 0.039 Uiso 1 1 calc R U . . .
C4 C 0.6222(3) 0.6061(3) 0.1793(3) 0.0282(6) Uani 1 1 d . . . . .
H4A H 0.662734 0.618152 0.090608 0.034 Uiso 1 1 calc R U . . .
H4B H 0.587264 0.527587 0.213532 0.034 Uiso 1 1 calc R U . . .
C5 C 0.6717(3) 0.8270(3) 0.2085(4) 0.0382(8) Uani 1 1 d . . . . .
H5 H 0.707811 0.906035 0.174132 0.046 Uiso 1 1 calc R U . . .
C6 C 0.5537(3) 0.6845(4) 0.4004(3) 0.0376(8) Uani 1 1 d . . . . .
H6 H 0.512918 0.671094 0.490144 0.045 Uiso 1 1 calc R U . . .
C7 C 0.7185(3) 0.6248(3) 0.2266(3) 0.0322(7) Uani 1 1 d . . . . .
H7 H 0.785452 0.572006 0.202351 0.039 Uiso 1 1 calc R U . . .
C8 C 0.7715(3) 0.7454(4) 0.1717(4) 0.0401(8) Uani 1 1 d . . . . .
H8A H 0.835037 0.758251 0.198793 0.048 Uiso 1 1 calc R U . . .
H8B H 0.810723 0.758515 0.082898 0.048 Uiso 1 1 calc R U . . .
C9 C 0.6066(4) 0.8043(4) 0.3456(4) 0.0452(9) Uani 1 1 d . . . . .
H9A H 0.665500 0.818681 0.377672 0.054 Uiso 1 1 calc R U . . .
H9B H 0.539874 0.856298 0.368583 0.054 Uiso 1 1 calc R U . . .
C10 C 0.6547(3) 0.6023(3) 0.3633(3) 0.0370(7) Uani 1 1 d . . . . .
H10A H 0.715131 0.611264 0.395505 0.044 Uiso 1 1 calc R U . . .
H10B H 0.618606 0.524145 0.397060 0.044 Uiso 1 1 calc R U . . .
C11 C 0.2217(2) 0.3384(2) 0.2662(2) 0.0196(5) Uani 1 1 d . . . . .
C12 C 0.0874(3) 0.3076(3) 0.3571(3) 0.0257(6) Uani 1 1 d . . . . .
H12A H 0.032909 0.327507 0.315369 0.031 Uiso 1 1 calc R U . . .
H12B H 0.065128 0.350894 0.419744 0.031 Uiso 1 1 calc R U . . .
C13 C 0.3030(3) 0.3054(2) 0.3350(3) 0.0247(6) Uani 1 1 d . . . . .
H13A H 0.390126 0.324829 0.278623 0.030 Uiso 1 1 calc R U . . .
H13B H 0.281571 0.348480 0.397765 0.030 Uiso 1 1 calc R U . . .
C14 C 0.2542(3) 0.2686(2) 0.1711(3) 0.0228(5) Uani 1 1 d . . . . .
H14A H 0.201703 0.288104 0.127111 0.027 Uiso 1 1 calc R U . . .
H14B H 0.340733 0.286786 0.112223 0.027 Uiso 1 1 calc R U . . .
C15 C 0.0694(3) 0.1809(3) 0.4165(3) 0.0302(6) Uani 1 1 d . . . . .
H15 H -0.018323 0.162479 0.475116 0.036 Uiso 1 1 calc R U . . .
C16 C 0.2857(3) 0.1796(3) 0.3939(3) 0.0284(6) Uani 1 1 d . . . . .
H16 H 0.339914 0.159841 0.437003 0.034 Uiso 1 1 calc R U . . .
C17 C 0.2356(3) 0.1422(3) 0.2307(3) 0.0288(6) Uani 1 1 d . . . . .
H17 H 0.257542 0.098406 0.167568 0.035 Uiso 1 1 calc R U . . .
C18 C 0.1013(3) 0.1137(3) 0.3201(3) 0.0328(7) Uani 1 1 d . . . . .
H18A H 0.088530 0.032211 0.358206 0.039 Uiso 1 1 calc R U . . .
H18B H 0.047451 0.132770 0.277572 0.039 Uiso 1 1 calc R U . . .
C19 C 0.1512(3) 0.1507(3) 0.4837(3) 0.0337(7) Uani 1 1 d . . . . .
H19A H 0.139078 0.069535 0.522991 0.040 Uiso 1 1 calc R U . . .
H19B H 0.129266 0.193390 0.546817 0.040 Uiso 1 1 calc R U . . .
C20 C 0.3186(3) 0.1130(3) 0.2968(3) 0.0313(7) Uani 1 1 d . . . . .
H20A H 0.405363 0.131083 0.238819 0.038 Uiso 1 1 calc R U . . .
H20B H 0.308372 0.031456 0.334483 0.038 Uiso 1 1 calc R U . . .
C21 C 0.3677(3) 0.8812(3) 0.0302(3) 0.0347(7) Uani 1 1 d . . . . .
H21A H 0.410187 0.935828 0.048259 0.052 Uiso 1 1 calc R U . . .
H21B H 0.297471 0.915302 0.017721 0.052 Uiso 1 1 calc R U . . .
H21C H 0.424254 0.858951 -0.042933 0.052 Uiso 1 1 calc R U . . .
C22 C 0.2129(3) 0.7992(3) 0.2981(3) 0.0334(7) Uani 1 1 d . . . . .
H22A H 0.182033 0.732602 0.365072 0.050 Uiso 1 1 calc R U . . .
H22B H 0.143683 0.837771 0.287695 0.050 Uiso 1 1 calc R U . . .
H22C H 0.260158 0.850120 0.315454 0.050 Uiso 1 1 calc R U . . .
C23 C 0.0775(3) 0.5374(3) 0.0840(3) 0.0331(7) Uani 1 1 d . . . . .
H23A H 0.032570 0.602879 0.067017 0.050 Uiso 1 1 calc R U . . .
H23B H 0.022099 0.469739 0.119125 0.050 Uiso 1 1 calc R U . . .
H23C H 0.145535 0.529159 0.009057 0.050 Uiso 1 1 calc R U . . .
C24 C 0.0095(3) 0.5778(3) 0.3314(3) 0.0314(6) Uani 1 1 d . . . . .
H24A H 0.039633 0.577125 0.392786 0.047 Uiso 1 1 calc R U . . .
H24B H -0.054019 0.517058 0.360982 0.047 Uiso 1 1 calc R U . . .
H24C H -0.025217 0.650122 0.314092 0.047 Uiso 1 1 calc R U . . .
C25 C 0.6551(4) 0.2361(4) 0.2354(4) 0.0500(10) Uani 1 1 d . . . . .
H25 H 0.625750 0.261546 0.175050 0.060 Uiso 1 1 calc R U . . .
C26 C 0.6308(4) 0.1269(4) 0.3008(4) 0.0479(9) Uani 1 1 d . . . . .
H26 H 0.585069 0.076195 0.285325 0.057 Uiso 1 1 calc R U . . .
C27 C 0.6725(4) 0.0905(4) 0.3889(4) 0.0475(9) Uani 1 1 d . . . . .
H27 H 0.654918 0.014866 0.434617 0.057 Uiso 1 1 calc R U . . .
C28 C 0.7393(4) 0.1629(4) 0.4110(4) 0.0484(10) Uani 1 1 d . . . . .
H28 H 0.768300 0.137117 0.471480 0.058 Uiso 1 1 calc R U . . .
C29 C 0.7642(4) 0.2715(4) 0.3468(5) 0.0522(11) Uani 1 1 d . . . . .
H29 H 0.810036 0.321767 0.362640 0.063 Uiso 1 1 calc R U . . .
C30 C 0.7220(4) 0.3085(4) 0.2575(4) 0.0512(10) Uani 1 1 d . . . . .
H30 H 0.739638 0.384151 0.211835 0.061 Uiso 1 1 calc R U . . .
C31 C 1.0604(5) 0.9059(4) 0.0208(6) 0.0718(18) Uani 1 1 d . . . . .
H31 H 1.101914 0.840422 0.036082 0.086 Uiso 1 1 calc R U . . .
C32 C 1.0105(6) 0.9677(6) 0.1059(5) 0.0710(16) Uani 1 1 d . . . . .
H32 H 1.018431 0.944981 0.179738 0.085 Uiso 1 1 calc R U . . .
C33 C 0.9497(4) 1.0610(6) 0.0860(6) 0.0688(14) Uani 1 1 d . . . . .
H33 H 0.914568 1.102764 0.145859 0.083 Uiso 1 1 calc R U . . .

loop_
_atom_site_aniso_label
_atom_site_aniso_U_11
_atom_site_aniso_U_22
_atom_site_aniso_U_33
_atom_site_aniso_U_23
_atom_site_aniso_U_13
_atom_site_aniso_U_12
Sn1 0.01456(12) 0.01345(12) 0.01956(13) -0.00320(8) -0.00636(8) 0.00081(8)
Si1 0.0210(3) 0.0139(3) 0.0285(4) -0.0060(3) -0.0111(3) 0.0033(3)
Si2 0.0147(3) 0.0182(3) 0.0239(3) -0.0045(3) -0.0075(3) 0.0016(3)
O1 0.0192(9) 0.0172(9) 0.0264(9) -0.0034(8) -0.0105(8) 0.0019(7)
O2 0.0204(9) 0.0193(9) 0.0228(9) -0.0051(7) -0.0110(8) 0.0064(7)
N1 0.0219(11) 0.0177(11) 0.0284(11) -0.0071(9) -0.0132(10) 0.0008(9)
N2 0.0126(9) 0.0164(11) 0.0247(11) -0.0015(9) -0.0043(8) -0.0003(8)
C1 0.0224(12) 0.0188(13) 0.0255(13) -0.0036(11) -0.0113(11) -0.0015(10)
C2 0.0345(16) 0.0233(15) 0.0397(17) -0.0062(13) -0.0194(14) -0.0011(12)
C3 0.0281(15) 0.0401(19) 0.0291(16) -0.0076(14) -0.0110(13) -0.0022(13)
C4 0.0236(13) 0.0272(15) 0.0349(16) -0.0085(13) -0.0130(12) 0.0019(12)
C5 0.0386(18) 0.0263(16) 0.051(2) -0.0044(15) -0.0212(16) -0.0086(14)
C6 0.0351(17) 0.047(2) 0.0291(16) -0.0101(15) -0.0109(14) -0.0015(15)
C7 0.0256(14) 0.0349(17) 0.0368(17) -0.0079(14) -0.0143(13) 0.0040(13)
C8 0.0319(17) 0.044(2) 0.0418(19) -0.0028(16) -0.0157(15) -0.0086(15)
C9 0.053(2) 0.046(2) 0.053(2) -0.0262(19) -0.031(2) 0.0061(18)
C10 0.0382(17) 0.0394(19) 0.0361(17) -0.0029(15) -0.0208(15) -0.0022(15)
C11 0.0169(11) 0.0155(12) 0.0242(12) -0.0048(10) -0.0063(10) 0.0000(9)
C12 0.0215(13) 0.0192(14) 0.0288(14) -0.0030(11) -0.0044(11) -0.0012(11)
C13 0.0265(13) 0.0191(13) 0.0294(14) -0.0039(11) -0.0135(12) 0.0002(11)
C14 0.0242(13) 0.0172(13) 0.0241(13) -0.0043(11) -0.0075(11) -0.0012(10)
C15 0.0242(14) 0.0222(15) 0.0310(15) -0.0027(12) -0.0001(12) -0.0045(12)
C16 0.0311(15) 0.0231(15) 0.0276(14) 0.0008(12) -0.0126(12) 0.0010(12)
C17 0.0305(15) 0.0179(14) 0.0312(15) -0.0075(12) -0.0054(12) -0.0016(11)
C18 0.0323(16) 0.0197(14) 0.0381(17) -0.0022(12) -0.0082(13) -0.0089(12)
C19 0.0366(17) 0.0256(16) 0.0247(14) 0.0028(12) -0.0032(13) -0.0016(13)
C20 0.0303(15) 0.0180(14) 0.0338(16) -0.0013(12) -0.0047(13) 0.0018(12)
C21 0.0344(16) 0.0213(15) 0.0459(19) 0.0062(14) -0.0212(15) -0.0036(13)
C22 0.0363(16) 0.0318(17) 0.0403(17) -0.0240(14) -0.0171(14) 0.0137(14)
C23 0.0321(15) 0.0345(17) 0.0397(17) -0.0077(14) -0.0220(14) -0.0012(13)
C24 0.0233(13) 0.0292(16) 0.0335(15) -0.0075(13) -0.0043(12) 0.0053(12)
C25 0.063(3) 0.044(2) 0.051(2) -0.0086(19) -0.035(2) 0.021(2)
C26 0.053(2) 0.034(2) 0.072(3) -0.0153(19) -0.041(2) 0.0094(17)
C27 0.056(2) 0.0321(19) 0.052(2) 0.0005(17) -0.026(2) 0.0069(17)
C28 0.051(2) 0.061(3) 0.045(2) -0.0177(19) -0.0299(19) 0.017(2)
C29 0.0350(19) 0.051(3) 0.073(3) -0.030(2) -0.017(2) 0.0017(18)
C30 0.050(2) 0.0302(19) 0.051(2) 0.0015(17) -0.0058(18) 0.0058(17)
C31 0.045(2) 0.045(3) 0.132(5) 0.003(3) -0.055(3) -0.004(2)
C32 0.073(3) 0.074(4) 0.066(3) 0.011(3) -0.041(3) -0.026(3)
C33 0.039(2) 0.078(4) 0.087(4) -0.022(3) -0.021(2) -0.010(2)

loop_
_atom_type_symbol
_atom_type_description
_atom_type_scat_dispersion_real
_atom_type_scat_dispersion_imag
_atom_type_scat_source
C C 0.0181 0.0091 'International Tables Vol C Tables 4.2.6.8 and 6.1.1.4'
H H 0.0000 0.0000 'International Tables Vol C Tables 4.2.6.8 and 6.1.1.4'
N N 0.0311 0.0180 'International Tables Vol C Tables 4.2.6.8 and 6.1.1.4'
O O 0.0492 0.0322 'International Tables Vol C Tables 4.2.6.8 and 6.1.1.4'
Si Si 0.2541 0.3302 'International Tables Vol C Tables 4.2.6.8 and 6.1.1.4'
Sn Sn 0.0259 5.4591 'International Tables Vol C Tables 4.2.6.8 and 6.1.1.4'

loop_
_geom_angle_atom_site_label_1
_geom_angle_atom_site_label_2
_geom_angle_atom_site_label_3
_geom_angle
_geom_angle_site_symmetry_1
_geom_angle_site_symmetry_3
_geom_angle_publ_flag
O2 Sn1 O2 85.07(8) . 2_665 ?
O2 Sn1 N1 121.65(9) . . ?
O2 Sn1 N1 111.70(9) 2_665 . ?
O2 Sn1 N2 114.99(9) . . ?
O2 Sn1 N2 113.73(8) 2_665 . ?
N1 Sn1 N2 108.07(10) . . ?
O2 Sn1 Sn1 42.94(5) . 2_665 ?
O2 Sn1 Sn1 42.13(5) 2_665 2_665 ?
N1 Sn1 Sn1 127.31(7) . 2_665 ?
N2 Sn1 Sn1 124.03(7) . 2_665 ?
O2 Sn1 Si1 153.05(6) . . ?
O2 Sn1 Si1 96.91(6) 2_665 . ?
N1 Sn1 Si1 33.19(7) . . ?
N2 Sn1 Si1 88.92(7) . . ?
Sn1 Sn1 Si1 133.035(17) 2_665 . ?
O2 Sn1 Si2 144.46(6) . . ?
O2 Sn1 Si2 96.71(5) 2_665 . ?
N1 Sn1 Si2 90.76(7) . . ?
N2 Sn1 Si2 32.75(7) . . ?
Sn1 Sn1 Si2 128.883(16) 2_665 . ?
Si1 Sn1 Si2 62.22(2) . . ?
O1 Si1 N1 100.97(11) . . ?
O1 Si1 C21 106.76(13) . . ?
N1 Si1 C21 114.39(14) . . ?
O1 Si1 C22 109.37(13) . . ?
N1 Si1 C22 115.17(14) . . ?
C21 Si1 C22 109.45(17) . . ?
O1 Si1 Sn1 61.58(7) . . ?
N1 Si1 Sn1 39.97(8) . . ?
C21 Si1 Sn1 117.64(13) . . ?
C22 Si1 Sn1 132.71(12) . . ?
O1 Si2 N2 100.16(11) . . ?
O1 Si2 C23 106.95(13) . . ?
N2 Si2 C23 114.69(14) . . ?
O1 Si2 C24 109.20(13) . . ?
N2 Si2 C24 115.82(13) . . ?
C23 Si2 C24 109.20(15) . . ?
O1 Si2 Sn1 61.34(7) . . ?
N2 Si2 Sn1 40.08(7) . . ?
C23 Si2 Sn1 114.88(12) . . ?
C24 Si2 Sn1 135.77(11) . . ?
Si1 O1 Si2 140.05(13) . . ?
Sn1 O2 Sn1 94.93(8) . 2_665 ?
C1 N1 Si1 128.0(2) . . ?
C1 N1 Sn1 125.17(18) . . ?
Si1 N1 Sn1 106.84(11) . . ?
C11 N2 Si2 131.27(17) . . ?
C11 N2 Sn1 120.33(16) . . ?
Si2 N2 Sn1 107.17(12) . . ?
N1 C1 C4 110.9(2) . . ?
N1 C1 C3 110.8(2) . . ?
C4 C1 C3 107.7(3) . . ?
N1 C1 C2 110.5(2) . . ?
C4 C1 C2 108.1(2) . . ?
C3 C1 C2 108.7(3) . . ?
C1 C2 C5 110.7(3) . . ?
C1 C2 H2A 109.5 . . ?
C5 C2 H2A 109.5 . . ?
C1 C2 H2B 109.5 . . ?
C5 C2 H2B 109.5 . . ?
H2A C2 H2B 108.1 . . ?
C1 C3 C6 111.1(3) . . ?
C1 C3 H3A 109.4 . . ?
C6 C3 H3A 109.4 . . ?
C1 C3 H3B 109.4 . . ?
C6 C3 H3B 109.4 . . ?
H3A C3 H3B 108.0 . . ?
C1 C4 C7 111.0(3) . . ?
C1 C4 H4A 109.4 . . ?
C7 C4 H4A 109.4 . . ?
C1 C4 H4B 109.4 . . ?
C7 C4 H4B 109.4 . . ?
H4A C4 H4B 108.0 . . ?
C8 C5 C9 110.1(3) . . ?
C8 C5 C2 108.4(3) . . ?
C9 C5 C2 108.1(3) . . ?
C8 C5 H5 110.1 . . ?
C9 C5 H5 110.1 . . ?
C2 C5 H5 110.1 . . ?
C9 C6 C10 110.4(3) . . ?
C9 C6 C3 108.2(3) . . ?
C10 C6 C3 108.4(3) . . ?
C9 C6 H6 110.0 . . ?
C10 C6 H6 110.0 . . ?
C3 C6 H6 110.0 . . ?
C8 C7 C10 111.0(3) . . ?
C8 C7 C4 108.3(3) . . ?
C10 C7 C4 108.4(3) . . ?
C8 C7 H7 109.7 . . ?
C10 C7 H7 109.7 . . ?
C4 C7 H7 109.7 . . ?
C5 C8 C7 110.6(3) . . ?
C5 C8 H8A 109.5 . . ?
C7 C8 H8A 109.5 . . ?
C5 C8 H8B 109.5 . . ?
C7 C8 H8B 109.5 . . ?
H8A C8 H8B 108.1 . . ?
C6 C9 C5 111.3(3) . . ?
C6 C9 H9A 109.4 . . ?
C5 C9 H9A 109.4 . . ?
C6 C9 H9B 109.4 . . ?
C5 C9 H9B 109.4 . . ?
H9A C9 H9B 108.0 . . ?
C7 C10 C6 109.7(3) . . ?
C7 C10 H10A 109.7 . . ?
C6 C10 H10A 109.7 . . ?
C7 C10 H10B 109.7 . . ?
C6 C10 H10B 109.7 . . ?
H10A C10 H10B 108.2 . . ?
N2 C11 C12 110.3(2) . . ?
N2 C11 C14 111.9(2) . . ?
C12 C11 C14 108.4(2) . . ?
N2 C11 C13 109.7(2) . . ?
C12 C11 C13 107.7(2) . . ?
C14 C11 C13 108.7(2) . . ?
C11 C12 C15 110.3(2) . . ?
C11 C12 H12A 109.6 . . ?
C15 C12 H12A 109.6 . . ?
C11 C12 H12B 109.6 . . ?
C15 C12 H12B 109.6 . . ?
H12A C12 H12B 108.1 . . ?
C16 C13 C11 110.9(2) . . ?
C16 C13 H13A 109.5 . . ?
C11 C13 H13A 109.5 . . ?
C16 C13 H13B 109.5 . . ?
C11 C13 H13B 109.5 . . ?
H13A C13 H13B 108.0 . . ?
C17 C14 C11 110.7(2) . . ?
C17 C14 H14A 109.5 . . ?
C11 C14 H14A 109.5 . . ?
C17 C14 H14B 109.5 . . ?
C11 C14 H14B 109.5 . . ?
H14A C14 H14B 108.1 . . ?
C19 C15 C18 110.2(3) . . ?
C19 C15 C12 109.6(3) . . ?
C18 C15 C12 109.7(3) . . ?
C19 C15 H15 109.1 . . ?
C18 C15 H15 109.1 . . ?
C12 C15 H15 109.1 . . ?
C13 C16 C20 109.4(2) . . ?
C13 C16 C19 109.1(3) . . ?
C20 C16 C19 109.4(3) . . ?
C13 C16 H16 109.6 . . ?
C20 C16 H16 109.6 . . ?
C19 C16 H16 109.6 . . ?
C20 C17 C18 109.8(3) . . ?
C20 C17 C14 108.9(3) . . ?
C18 C17 C14 109.5(3) . . ?
C20 C17 H17 109.5 . . ?
C18 C17 H17 109.5 . . ?
C14 C17 H17 109.5 . . ?
C17 C18 C15 108.9(3) . . ?
C17 C18 H18A 109.9 . . ?
C15 C18 H18A 109.9 . . ?
C17 C18 H18B 109.9 . . ?
C15 C18 H18B 109.9 . . ?
H18A C18 H18B 108.3 . . ?
C15 C19 C16 109.1(3) . . ?
C15 C19 H19A 109.9 . . ?
C16 C19 H19A 109.9 . . ?
C15 C19 H19B 109.9 . . ?
C16 C19 H19B 109.9 . . ?
H19A C19 H19B 108.3 . . ?
C17 C20 C16 110.0(3) . . ?
C17 C20 H20A 109.7 . . ?
C16 C20 H20A 109.7 . . ?
C17 C20 H20B 109.7 . . ?
C16 C20 H20B 109.7 . . ?
H20A C20 H20B 108.2 . . ?
Si1 C21 H21A 109.5 . . ?
Si1 C21 H21B 109.5 . . ?
H21A C21 H21B 109.5 . . ?
Si1 C21 H21C 109.5 . . ?
H21A C21 H21C 109.5 . . ?
H21B C21 H21C 109.5 . . ?
Si1 C22 H22A 109.5 . . ?
Si1 C22 H22B 109.5 . . ?
H22A C22 H22B 109.5 . . ?
Si1 C22 H22C 109.5 . . ?
H22A C22 H22C 109.5 . . ?
H22B C22 H22C 109.5 . . ?
Si2 C23 H23A 109.5 . . ?
Si2 C23 H23B 109.5 . . ?
H23A C23 H23B 109.5 . . ?
Si2 C23 H23C 109.5 . . ?
H23A C23 H23C 109.5 . . ?
H23B C23 H23C 109.5 . . ?
Si2 C24 H24A 109.5 . . ?
Si2 C24 H24B 109.5 . . ?
H24A C24 H24B 109.5 . . ?
Si2 C24 H24C 109.5 . . ?
H24A C24 H24C 109.5 . . ?
H24B C24 H24C 109.5 . . ?
C26 C25 C30 119.6(4) . . ?
C26 C25 H25 120.2 . . ?
C30 C25 H25 120.2 . . ?
C25 C26 C27 120.0(4) . . ?
C25 C26 H26 120.0 . . ?
C27 C26 H26 120.0 . . ?
C28 C27 C26 120.2(4) . . ?
C28 C27 H27 119.9 . . ?
C26 C27 H27 119.9 . . ?
C29 C28 C27 120.4(4) . . ?
C29 C28 H28 119.8 . . ?
C27 C28 H28 119.8 . . ?
C28 C29 C30 119.4(4) . . ?
C28 C29 H29 120.3 . . ?
C30 C29 H29 120.3 . . ?
C25 C30 C29 120.2(4) . . ?
C25 C30 H30 119.9 . . ?
C29 C30 H30 119.9 . . ?
C33 C31 C32 119.7(5) 2_775 . ?
C33 C31 H31 120.2 2_775 . ?
C32 C31 H31 120.2 . . ?
C33 C32 C31 120.9(5) . . ?
C33 C32 H32 119.5 . . ?
C31 C32 H32 119.5 . . ?
C32 C33 C31 119.4(6) . 2_775 ?
C32 C33 H33 120.3 . . ?
C31 C33 H33 120.3 2_775 . ?

loop_
_geom_bond_atom_site_label_1
_geom_bond_atom_site_label_2
_geom_bond_distance
_geom_bond_site_symmetry_2
_geom_bond_publ_flag
Sn1 O2 1.9826(19) . ?
Sn1 O2 2.0134(19) 2_665 ?
Sn1 N1 2.026(2) . ?
Sn1 N2 2.039(2) . ?
Sn1 Sn1 2.9447(3) 2_665 ?
Sn1 Si1 3.0185(8) . ?
Sn1 Si2 3.0264(7) . ?
Si1 O1 1.660(2) . ?
Si1 N1 1.726(2) . ?
Si1 C21 1.853(3) . ?
Si1 C22 1.859(3) . ?
Si2 O1 1.664(2) . ?
Si2 N2 1.714(2) . ?
Si2 C23 1.850(3) . ?
Si2 C24 1.862(3) . ?
N1 C1 1.480(3) . ?
N2 C11 1.473(3) . ?
C1 C4 1.536(4) . ?
C1 C3 1.537(4) . ?
C1 C2 1.539(4) . ?
C2 C5 1.555(4) . ?
C2 H2A 0.9900 . ?
C2 H2B 0.9900 . ?
C3 C6 1.552(5) . ?
C3 H3A 0.9900 . ?
C3 H3B 0.9900 . ?
C4 C7 1.554(4) . ?
C4 H4A 0.9900 . ?
C4 H4B 0.9900 . ?
C5 C8 1.515(6) . ?
C5 C9 1.527(6) . ?
C5 H5 1.0000 . ?
C6 C9 1.511(6) . ?
C6 C10 1.531(6) . ?
C6 H6 1.0000 . ?
C7 C8 1.520(5) . ?
C7 C10 1.522(5) . ?
C7 H7 1.0000 . ?
C8 H8A 0.9900 . ?
C8 H8B 0.9900 . ?
C9 H9A 0.9900 . ?
C9 H9B 0.9900 . ?
C10 H10A 0.9900 . ?
C10 H10B 0.9900 . ?
C11 C12 1.539(4) . ?
C11 C14 1.541(4) . ?
C11 C13 1.542(4) . ?
C12 C15 1.540(4) . ?
C12 H12A 0.9900 . ?
C12 H12B 0.9900 . ?
C13 C16 1.530(4) . ?
C13 H13A 0.9900 . ?
C13 H13B 0.9900 . ?
C14 C17 1.537(4) . ?
C14 H14A 0.9900 . ?
C14 H14B 0.9900 . ?
C15 C19 1.529(5) . ?
C15 C18 1.532(5) . ?
C15 H15 1.0000 . ?
C16 C20 1.531(5) . ?
C16 C19 1.534(4) . ?
C16 H16 1.0000 . ?
C17 C20 1.530(5) . ?
C17 C18 1.531(4) . ?
C17 H17 1.0000 . ?
C18 H18A 0.9900 . ?
C18 H18B 0.9900 . ?
C19 H19A 0.9900 . ?
C19 H19B 0.9900 . ?
C20 H20A 0.9900 . ?
C20 H20B 0.9900 . ?
C21 H21A 0.9800 . ?
C21 H21B 0.9800 . ?
C21 H21C 0.9800 . ?
C22 H22A 0.9800 . ?
C22 H22B 0.9800 . ?
C22 H22C 0.9800 . ?
C23 H23A 0.9800 . ?
C23 H23B 0.9800 . ?
C23 H23C 0.9800 . ?
C24 H24A 0.9800 . ?
C24 H24B 0.9800 . ?
C24 H24C 0.9800 . ?
C25 C26 1.370(6) . ?
C25 C30 1.371(7) . ?
C25 H25 0.9500 . ?
C26 C27 1.378(6) . ?
C26 H26 0.9500 . ?
C27 C28 1.370(6) . ?
C27 H27 0.9500 . ?
C28 C29 1.359(7) . ?
C28 H28 0.9500 . ?
C29 C30 1.396(7) . ?
C29 H29 0.9500 . ?
C30 H30 0.9500 . ?
C31 C33 1.366(9) 2_775 ?
C31 C32 1.370(10) . ?
C31 H31 0.9500 . ?
C32 C33 1.360(9) . ?
C32 H32 0.9500 . ?
C33 H33 0.9500 . ?

loop_
_geom_torsion_atom_site_label_1
_geom_torsion_atom_site_label_2
_geom_torsion_atom_site_label_3
_geom_torsion_atom_site_label_4
_geom_torsion
_geom_torsion_site_symmetry_1
_geom_torsion_site_symmetry_2
_geom_torsion_site_symmetry_3
_geom_torsion_site_symmetry_4
_geom_torsion_publ_flag
N1 Si1 O1 Si2 70.0(2) . . . . ?
C21 Si1 O1 Si2 -170.2(2) . . . . ?
C22 Si1 O1 Si2 -51.8(2) . . . . ?
Sn1 Si1 O1 Si2 77.00(19) . . . . ?
N2 Si2 O1 Si1 -66.6(2) . . . . ?
C23 Si2 O1 Si1 173.5(2) . . . . ?
C24 Si2 O1 Si1 55.5(2) . . . . ?
Sn1 Si2 O1 Si1 -76.91(19) . . . . ?
O1 Si1 N1 C1 -169.1(2) . . . . ?
C21 Si1 N1 C1 76.7(3) . . . . ?
C22 Si1 N1 C1 -51.4(3) . . . . ?
Sn1 Si1 N1 C1 -178.7(3) . . . . ?
O1 Si1 N1 Sn1 9.63(14) . . . . ?
C21 Si1 N1 Sn1 -104.60(16) . . . . ?
C22 Si1 N1 Sn1 127.30(15) . . . . ?
O1 Si2 N2 C11 178.8(2) . . . . ?
C23 Si2 N2 C11 -67.1(3) . . . . ?
C24 Si2 N2 C11 61.6(3) . . . . ?
Sn1 Si2 N2 C11 -167.0(3) . . . . ?
O1 Si2 N2 Sn1 -14.15(14) . . . . ?
C23 Si2 N2 Sn1 99.95(16) . . . . ?
C24 Si2 N2 Sn1 -131.40(14) . . . . ?
Si1 N1 C1 C4 -166.0(2) . . . . ?
Sn1 N1 C1 C4 15.5(3) . . . . ?
Si1 N1 C1 C3 74.5(3) . . . . ?
Sn1 N1 C1 C3 -104.1(3) . . . . ?
Si1 N1 C1 C2 -46.1(3) . . . . ?
Sn1 N1 C1 C2 135.4(2) . . . . ?
N1 C1 C2 C5 179.9(3) . . . . ?
C4 C1 C2 C5 -58.5(3) . . . . ?
C3 C1 C2 C5 58.1(4) . . . . ?
N1 C1 C3 C6 -179.7(3) . . . . ?
C4 C1 C3 C6 58.7(4) . . . . ?
C2 C1 C3 C6 -58.2(4) . . . . ?
N1 C1 C4 C7 179.7(2) . . . . ?
C3 C1 C4 C7 -58.9(3) . . . . ?
C2 C1 C4 C7 58.4(3) . . . . ?
C1 C2 C5 C8 60.1(4) . . . . ?
C1 C2 C5 C9 -59.2(4) . . . . ?
C1 C3 C6 C9 59.3(4) . . . . ?
C1 C3 C6 C10 -60.3(4) . . . . ?
C1 C4 C7 C8 -59.7(4) . . . . ?
C1 C4 C7 C10 60.8(4) . . . . ?
C9 C5 C8 C7 56.7(4) . . . . ?
C2 C5 C8 C7 -61.3(4) . . . . ?
C10 C7 C8 C5 -57.9(4) . . . . ?
C4 C7 C8 C5 61.0(4) . . . . ?
C10 C6 C9 C5 57.5(4) . . . . ?
C3 C6 C9 C5 -61.0(4) . . . . ?
C8 C5 C9 C6 -57.1(4) . . . . ?
C2 C5 C9 C6 61.1(4) . . . . ?
C8 C7 C10 C6 57.6(4) . . . . ?
C4 C7 C10 C6 -61.3(4) . . . . ?
C9 C6 C10 C7 -57.2(4) . . . . ?
C3 C6 C10 C7 61.1(4) . . . . ?
Si2 N2 C11 C12 -24.8(3) . . . . ?
Sn1 N2 C11 C12 169.56(18) . . . . ?
Si2 N2 C11 C14 95.9(3) . . . . ?
Sn1 N2 C11 C14 -69.7(3) . . . . ?
Si2 N2 C11 C13 -143.4(2) . . . . ?
Sn1 N2 C11 C13 51.0(3) . . . . ?
N2 C11 C12 C15 -178.8(2) . . . . ?
C14 C11 C12 C15 58.5(3) . . . . ?
C13 C11 C12 C15 -59.0(3) . . . . ?
N2 C11 C13 C16 179.6(2) . . . . ?
C12 C11 C13 C16 59.5(3) . . . . ?
C14 C11 C13 C16 -57.8(3) . . . . ?
N2 C11 C14 C17 179.6(2) . . . . ?
C12 C11 C14 C17 -58.6(3) . . . . ?
C13 C11 C14 C17 58.3(3) . . . . ?
C11 C12 C15 C19 60.7(3) . . . . ?
C11 C12 C15 C18 -60.4(3) . . . . ?
C11 C13 C16 C20 59.0(3) . . . . ?
C11 C13 C16 C19 -60.7(3) . . . . ?
C11 C14 C17 C20 -59.9(3) . . . . ?
C11 C14 C17 C18 60.1(3) . . . . ?
C20 C17 C18 C15 59.4(4) . . . . ?
C14 C17 C18 C15 -60.2(4) . . . . ?
C19 C15 C18 C17 -60.2(3) . . . . ?
C12 C15 C18 C17 60.4(4) . . . . ?
C18 C15 C19 C16 60.5(3) . . . . ?
C12 C15 C19 C16 -60.3(3) . . . . ?
C13 C16 C19 C15 60.1(3) . . . . ?
C20 C16 C19 C15 -59.6(4) . . . . ?
C18 C17 C20 C16 -59.6(3) . . . . ?
C14 C17 C20 C16 60.3(3) . . . . ?
C13 C16 C20 C17 -60.0(3) . . . . ?
C19 C16 C20 C17 59.5(3) . . . . ?
C30 C25 C26 C27 0.6(7) . . . . ?
C25 C26 C27 C28 -0.5(7) . . . . ?
C26 C27 C28 C29 0.5(7) . . . . ?
C27 C28 C29 C30 -0.5(7) . . . . ?
C26 C25 C30 C29 -0.6(7) . . . . ?
C28 C29 C30 C25 0.5(7) . . . . ?
C33 C31 C32 C33 0.7(9) 2_775 . . . ?
C31 C32 C33 C31 -0.7(8) . . . 2_775 ?
